data_9004259
loop_
_publ_author_name
'Groat, L. A.'
'Hawthorne, F. C.'
'Ercit, T. S.'

_publ_section_title
;
 The role of fluorine in vesuvianite: A crystal-structure study
 Sample: V33
;
_journal_name_full 'The Canadian Mineralogist'
_journal_page_first 1065
_journal_page_last 1075
_journal_volume 30
_journal_year 1992
_chemical_formula_sum 'Al6 Ca10 F1.88 Fe0.88 H2.12 Mg0.8 Mn0.16 O38.12 Si9 Ti0.16'
_chemical_name_mineral Vesuvianite
_space_group_IT_number 126
_symmetry_space_group_name_Hall '-P 4a 2bc'
_symmetry_space_group_name_H-M 'P 4/n n c :2'
_cell_angle_alpha 90
_cell_angle_beta 90
_cell_angle_gamma 90
_cell_formula_units_Z 4
_cell_length_a 15.538
_cell_length_b 15.538
_cell_length_c 11.786
_cell_volume 2845.487
_database_code_amcsd 0005285
_exptl_crystal_density_diffrn 3.614
_cod_original_cell_volume 2845.488
_cod_original_sg_symbol_H-M 'P 4/n n c'
_cod_original_formula_sum 'Si9 Ca10 (Al6 Mg.8 Fe.88 Ti.16 Mn.16) O38.12 (F1.88 H2.12)'
_cod_database_code 9004259

loop_
_space_group_symop_operation_xyz
x,y,z
-y,-x,1/2+z
y,x,1/2-z
1/2+y,-x,-z
1/2-y,x,z
1/2+x,-y,1/2+z
1/2-x,y,1/2-z
1/2+x,1/2+y,-z
1/2-x,1/2-y,z
1/2+y,1/2+x,1/2+z
1/2-y,1/2-x,1/2-z
-y,1/2+x,-z
y,1/2-x,z
-x,1/2+y,1/2+z
x,1/2-y,1/2-z
-x,-y,-z

loop_
_atom_site_aniso_label
_atom_site_aniso_U_11
_atom_site_aniso_U_22
_atom_site_aniso_U_33
_atom_site_aniso_U_12
_atom_site_aniso_U_13
_atom_site_aniso_U_23
SiZ1 0.00680 0.00680 0.00600 0.00000 0.00000 0.00000
SiZ2 0.00550 0.00600 0.00660 0.00040 -0.00040 0.00050
SiZ3 0.00990 0.00510 0.00620 -0.00030 0.00010 0.00010
CaX1 0.01700 0.00770 0.00650 0.00000 0.00000 0.00000
CaX2 0.00630 0.00900 0.00720 0.00090 -0.00050 0.00010
CaX3 0.00930 0.00840 0.01700 0.00130 -0.00350 -0.00200
CaX4 0.01110 0.01110 0.01710 0.00000 0.00000 0.00000
AlY2 0.00570 0.00640 0.00900 0.00080 -0.00010 0.00070
MgY2 0.00570 0.00640 0.00900 0.00080 -0.00010 0.00070
FeY2 0.00570 0.00640 0.00900 0.00080 -0.00010 0.00070
TiY2 0.00570 0.00640 0.00900 0.00080 -0.00010 0.00070
MnY2 0.00570 0.00640 0.00900 0.00080 -0.00010 0.00070
AlY3 0.00770 0.00720 0.00760 -0.00060 0.00080 -0.00010
MgY3 0.00770 0.00720 0.00760 -0.00060 0.00080 -0.00010
FeY3 0.00770 0.00720 0.00760 -0.00060 0.00080 -0.00010
TiY3 0.00770 0.00720 0.00760 -0.00060 0.00080 -0.00010
MnY3 0.00770 0.00720 0.00760 -0.00060 0.00080 -0.00010
O1 0.01290 0.00750 0.00940 0.00080 0.00070 0.00210
O2 0.00960 0.00880 0.01090 -0.00180 -0.00390 -0.00030
O3 0.00970 0.00590 0.00680 0.00070 0.00130 0.00000
O4 0.00750 0.00680 0.00850 0.00030 0.00080 0.00170
O5 0.00860 0.01230 0.00910 0.00390 0.00190 -0.00150
O6 0.02020 0.01030 0.01100 0.00320 0.00300 0.00300
O7 0.00700 0.01520 0.01140 0.00190 0.00130 0.00230
O8 0.00670 0.00790 0.01050 0.00010 0.00220 0.00130
O9 0.01200 0.01200 0.00830 -0.00380 -0.00040 0.00040
O-H 0.00580 0.00850 0.00380 -0.00130 -0.00110 -0.00040
F 0.00580 0.00850 0.00380 -0.00130 -0.00110 -0.00040

loop_
_atom_site_label
_atom_site_fract_x
_atom_site_fract_y
_atom_site_fract_z
_atom_site_occupancy
_atom_site_U_iso_or_equiv
_atom_site_type_symbol
_atom_site_attached_hydrogens
SiZ1 0.75000 0.25000 0.00000 1.00000 ? Si 0
SiZ2 -0.18097 0.04035 0.87121 1.00000 ? Si 0
SiZ3 -0.08293 -0.15062 0.36465 1.00000 ? Si 0
CaX1 0.75000 0.25000 0.25000 1.00000 ? Ca 0
CaX2 -0.18908 0.04425 0.37937 1.00000 ? Ca 0
CaX3 -0.10062 -0.17962 0.88753 1.00000 ? Ca 0
CaX4 0.75000 0.75000 0.14147 1.00000 ? Ca 0
AlY1A 0.75000 0.75000 0.07470 0.75000 0.00520 Al 0
MgY1A 0.75000 0.75000 0.07470 0.10000 0.00520 Mg 0
FeY1A 0.75000 0.75000 0.07470 0.11000 0.00520 Fe 0
TiY1A 0.75000 0.75000 0.07470 0.02000 0.00520 Ti 0
MnY1A 0.75000 0.75000 0.07470 0.02000 0.00520 Mn 0
AlY1B 0.75000 0.75000 0.04360 0.75000 0.00520 Al 0
MgY1B 0.75000 0.75000 0.04360 0.10000 0.00520 Mg 0
FeY1B 0.75000 0.75000 0.04360 0.11000 0.00520 Fe 0
TiY1B 0.75000 0.75000 0.04360 0.02000 0.00520 Ti 0
MnY1B 0.75000 0.75000 0.04360 0.02000 0.00520 Mn 0
AlY2 0.00000 0.00000 0.00000 0.75000 ? Al 0
MgY2 0.00000 0.00000 0.00000 0.10000 ? Mg 0
FeY2 0.00000 0.00000 0.00000 0.11000 ? Fe 0
TiY2 0.00000 0.00000 0.00000 0.02000 ? Ti 0
MnY2 0.00000 0.00000 0.00000 0.02000 ? Mn 0
AlY3 -0.11239 0.12085 0.12675 0.75000 ? Al 0
MgY3 -0.11239 0.12085 0.12675 0.10000 ? Mg 0
FeY3 -0.11239 0.12085 0.12675 0.11000 ? Fe 0
TiY3 -0.11239 0.12085 0.12675 0.02000 ? Ti 0
MnY3 -0.11239 0.12085 0.12675 0.02000 ? Mn 0
O1 -0.21981 0.17311 0.08541 1.00000 ? O 0
O2 -0.11679 0.15997 0.27914 1.00000 ? O 0
O3 -0.04840 0.22178 0.07583 1.00000 ? O 0
O4 -0.06142 0.10631 0.47040 1.00000 ? O 0
O5 -0.17025 0.01516 0.17909 1.00000 ? O 0
O6 0.88171 -0.27182 0.05783 1.00000 ? O 0
O7 0.05618 0.17355 0.32117 1.00000 ? O 0
O8 -0.06060 -0.09045 0.06637 1.00000 ? O 0
O9 -0.14457 -0.14457 0.25000 1.00000 ? O 0
O10A 0.75000 0.75000 0.85520 1.00000 0.01520 O 0
O10B 0.75000 0.75000 0.87640 1.00000 0.01520 O 0
O-H -0.00398 0.06138 0.13612 0.53000 ? O 1
F -0.00398 0.06138 0.13612 0.47000 ? F 0

loop_
_cod_changelog_entry_id
_cod_changelog_entry_author
_cod_changelog_entry_date
_cod_changelog_entry_text
1
;cod-tools version 3.8.0
Id: cif_guess_AMCSD_atom_types 9574 2023-05-10 09:00:05Z saulius
;
2023-05-10T18:48:48+03:00
;Derived atom types and hydrogen counts
from atom names that follow the AMCSD naming convention
(Wat == water, O-H == hydroxyl).
;
2
;cod-tools version 3.10.1
Id: cif_fix_AMCSD_aniso_labels 10200 2024-08-01 14:09:44Z saulius
;
2024-08-02T12:20:32+03:00
;Changed the following '_atom_site_aniso_label' values:
'OH' -> 'O-H'
;

loop_
_cod_related_entry_id
_cod_related_entry_database
_cod_related_entry_code
1 AMCSD 0005285
